data_4076027
loop_
_publ_author_name
'Mathur, Pradeep'
'Singh, Amrendra K.'
'Singh, Vinay K.'
'Singh, Priti'
Rahul,
'Mobin, Shaikh M.'
'Th\"one, Carsten'

_publ_section_title
;
 Coupling Reactions of Ferrocenylacetylene with Mononuclear Metal
 Carbonyls Fe(CO)5and M(CO)6(M = Mo, W):&#x00A0; Synthesis and
 Characterization of [Fe(CO)2{\h5-2,5-Fc2C5H2CO}C(Fc)CH],
 [Fe(CO)2{\h2:\h2-2,5-Fc2C4H2Fe(CO)3}-\m-CO],
 [Fe(CO)3{\h2:\h2-2,5-Fc2C4H2CO}], 1,2,4-Triferrocenylbenzene,
 2,5-Diferrocenylthiophene, and 2,5-Diferrocenylselenophene
;
_journal_issue 20
_journal_name_full Organometallics
_journal_page_first 4793
_journal_paper_doi 10.1021/om0504755
_journal_volume 24
_journal_year 2005
_chemical_formula_sum 'C39 H30 Fe4 O3'
_chemical_formula_weight 770.03
_chemical_name_systematic
; 
 ? 
;
_space_group_IT_number 2
_symmetry_cell_setting triclinic
_symmetry_space_group_name_Hall '-P 1'
_symmetry_space_group_name_H-M 'P -1'
_atom_sites_solution_hydrogens geom
_atom_sites_solution_primary direct
_atom_sites_solution_secondary difmap
_audit_creation_method SHELXL-97
_cell_angle_alpha 97.989(5)
_cell_angle_beta 91.177(5)
_cell_angle_gamma 99.269(5)
_cell_formula_units_Z 2
_cell_length_a 7.3919(8)
_cell_length_b 11.0879(11)
_cell_length_c 18.6596(18)
_cell_measurement_reflns_used 12113
_cell_measurement_temperature 133(2)
_cell_measurement_theta_max 30.466
_cell_measurement_theta_min 2.298
_cell_volume 1493.3(3)
_computing_cell_refinement 'Bruker SAINT'
_computing_data_collection 'Bruker SMART'
_computing_data_reduction 'Bruker SAINT'
_computing_molecular_graphics 'Siemens XP'
_computing_publication_material SHELXL-97
_computing_structure_refinement 'SHELXL-97 (Sheldrick, 1997)'
_computing_structure_solution 'SHELXS-97 (Sheldrick, 1990)'
_diffrn_ambient_temperature 133(2)
_diffrn_detector_area_resol_mean 8.192
_diffrn_measured_fraction_theta_full 0.990
_diffrn_measured_fraction_theta_max 0.990
_diffrn_measurement_device_type 'Bruker SMART 1000CCD'
_diffrn_measurement_method 'Omega- and Phi-scans'
_diffrn_radiation_monochromator graphite
_diffrn_radiation_source 'fine-focus sealed tube'
_diffrn_radiation_type MoK\a
_diffrn_radiation_wavelength 0.71073
_diffrn_reflns_av_R_equivalents 0.0000
_diffrn_reflns_av_sigmaI/netI 0.0351
_diffrn_reflns_limit_h_max 9
_diffrn_reflns_limit_h_min -9
_diffrn_reflns_limit_k_max 14
_diffrn_reflns_limit_k_min -14
_diffrn_reflns_limit_l_max 24
_diffrn_reflns_limit_l_min 0
_diffrn_reflns_number 9903
_diffrn_reflns_theta_full 28.39
_diffrn_reflns_theta_max 28.39
_diffrn_reflns_theta_min 1.88
_exptl_absorpt_coefficient_mu 1.945
_exptl_absorpt_correction_T_max 0.7724
_exptl_absorpt_correction_T_min 0.4285
_exptl_absorpt_correction_type multi-scan
_exptl_absorpt_process_details SADABS
_exptl_crystal_colour 'deep red'
_exptl_crystal_density_diffrn 1.713
_exptl_crystal_density_method 'not measured'
_exptl_crystal_description prism
_exptl_crystal_F_000 784
_exptl_crystal_size_max 0.33
_exptl_crystal_size_mid 0.23
_exptl_crystal_size_min 0.14
_refine_diff_density_max 0.484
_refine_diff_density_min -0.322
_refine_diff_density_rms 0.085
_refine_ls_extinction_method none
_refine_ls_goodness_of_fit_ref 1.104
_refine_ls_hydrogen_treatment riding
_refine_ls_matrix_type full
_refine_ls_number_parameters 416
_refine_ls_number_reflns 9903
_refine_ls_number_restraints 0
_refine_ls_restrained_S_all 1.104
_refine_ls_R_factor_all 0.0376
_refine_ls_R_factor_gt 0.0290
_refine_ls_shift/su_max 0.001
_refine_ls_shift/su_mean 0.000
_refine_ls_structure_factor_coef Fsqd
_refine_ls_weighting_details 'calc w=1/[\s^2^(Fo^2^)+(0.0418P)^2^+0.0000P] where P=(Fo^2^+2Fc^2^)/3'
_refine_ls_weighting_scheme calc
_refine_ls_wR_factor_gt 0.0753
_refine_ls_wR_factor_ref 0.0775
_reflns_number_gt 8451
_reflns_number_total 9903
_reflns_threshold_expression >2sigma(I)
_cod_data_source_file om0504755si20050610_024833.cif
_cod_data_source_block cmpd1
_cod_depositor_comments
;
The following automatic conversions were performed:

'_symmetry_cell_setting' value 'Triclinic' changed to 'triclinic'
according to /home/saulius/struct/CIF-dictionaries/cif_core.dic
dictionary named 'cif_core.dic' version 2.4.1 from
2010-06-29.

'_exptl_absorpt_correction_type' value 'Multi-Scan'
changed to 'multi-scan' according to
/home/saulius/struct/CIF-dictionaries/cif_core.dic dictionary named
'cif_core.dic' version 2.4.1 from 2010-06-29.

Automatic conversion script
Id: cif_fix_values 1715 2011-07-08 13:25:40Z adriana 
;
_cod_database_code 4076027

loop_
_symmetry_equiv_pos_as_xyz
'x, y, z'
'-x, -y, -z'

loop_
_atom_site_label
_atom_site_type_symbol
_atom_site_fract_x
_atom_site_fract_y
_atom_site_fract_z
_atom_site_U_iso_or_equiv
_atom_site_adp_type
_atom_site_occupancy
_atom_site_symmetry_multiplicity
_atom_site_calc_flag
_atom_site_refinement_flags
Fe1 Fe 0.87242(4) 0.39407(3) 0.250621(15) 0.01440(7) Uani 1 1 d .
Fe2 Fe 0.63322(4) 0.24309(3) 0.485796(15) 0.01516(7) Uani 1 1 d .
Fe3 Fe 0.97314(4) -0.11183(3) 0.233539(15) 0.01357(7) Uani 1 1 d .
Fe4 Fe 0.55995(4) 0.26303(3) 0.040921(15) 0.01431(7) Uani 1 1 d .
O1 O 1.2139(3) 0.45468(18) 0.33789(10) 0.0377(5) Uani 1 1 d .
O2 O 1.0193(3) 0.52416(16) 0.13396(9) 0.0346(4) Uani 1 1 d .
O3 O 0.6421(2) 0.14387(13) 0.24214(7) 0.0151(3) Uani 1 1 d .
C1 C 1.0800(3) 0.4326(2) 0.30342(12) 0.0231(5) Uani 1 1 d .
C2 C 0.9626(3) 0.4713(2) 0.17899(12) 0.0199(5) Uani 1 1 d .
C3 C 0.6994(3) 0.4615(2) 0.32854(11) 0.0175(5) Uani 1 1 d .
H3 H 0.7373 0.5287 0.3660 0.021 Uiso 1 1 calc R
C4 C 0.7041(3) 0.33344(19) 0.33337(10) 0.0153(4) Uani 1 1 d .
C5 C 0.6394(3) 0.26759(19) 0.26387(11) 0.0141(4) Uani 1 1 d .
C6 C 0.5888(3) 0.34959(19) 0.21731(11) 0.0146(4) Uani 1 1 d .
C7 C 0.6292(3) 0.4705(2) 0.25910(11) 0.0172(4) Uani 1 1 d .
H7 H 0.6113 0.5451 0.2424 0.021 Uiso 1 1 calc R
C8 C 0.7717(3) 0.2851(2) 0.39609(11) 0.0171(4) Uani 1 1 d .
C9 C 0.7714(3) 0.1583(2) 0.40392(11) 0.0192(5) Uani 1 1 d .
H9 H 0.7229 0.0884 0.3696 0.023 Uiso 1 1 calc R
C10 C 0.8576(3) 0.1564(2) 0.47316(12) 0.0229(5) Uani 1 1 d .
H10 H 0.8766 0.0847 0.4928 0.028 Uiso 1 1 calc R
C11 C 0.9093(3) 0.2792(2) 0.50703(12) 0.0268(5) Uani 1 1 d .
H11 H 0.9697 0.3043 0.5534 0.032 Uiso 1 1 calc R
C12 C 0.8562(3) 0.3594(2) 0.46038(12) 0.0225(5) Uani 1 1 d .
H12 H 0.8738 0.4470 0.4702 0.027 Uiso 1 1 calc R
C13 C 0.4669(4) 0.3519(2) 0.53853(13) 0.0292(6) Uani 1 1 d .
H13 H 0.4910 0.4396 0.5481 0.035 Uiso 1 1 calc R
C14 C 0.3732(3) 0.2800(3) 0.47599(13) 0.0288(6) Uani 1 1 d .
H14 H 0.3229 0.3111 0.4364 0.035 Uiso 1 1 calc R
C15 C 0.3676(3) 0.1543(2) 0.48270(13) 0.0255(5) Uani 1 1 d .
H15 H 0.3135 0.0859 0.4484 0.031 Uiso 1 1 calc R
C16 C 0.4571(3) 0.1482(2) 0.54988(12) 0.0230(5) Uani 1 1 d .
H16 H 0.4730 0.0748 0.5684 0.028 Uiso 1 1 calc R
C17 C 0.5184(3) 0.2702(2) 0.58430(12) 0.0258(5) Uani 1 1 d .
H17 H 0.5827 0.2934 0.6300 0.031 Uiso 1 1 calc R
C18 C 0.9404(3) 0.23233(19) 0.21308(11) 0.0157(4) Uani 1 1 d .
H18 H 1.0586 0.2269 0.1952 0.019 Uiso 1 1 calc R
C19 C 0.8153(3) 0.13073(19) 0.21361(10) 0.0137(4) Uani 1 1 d .
C20 C 0.8241(3) 0.00108(19) 0.18710(11) 0.0142(4) Uani 1 1 d .
C21 C 0.9540(3) -0.0421(2) 0.13804(11) 0.0157(4) Uani 1 1 d .
H21 H 1.0493 0.0081 0.1172 0.019 Uiso 1 1 calc R
C22 C 0.9148(3) -0.1738(2) 0.12600(11) 0.0193(5) Uani 1 1 d .
H22 H 0.9791 -0.2267 0.0954 0.023 Uiso 1 1 calc R
C23 C 0.7629(3) -0.2120(2) 0.16773(11) 0.0185(5) Uani 1 1 d .
H23 H 0.7084 -0.2950 0.1700 0.022 Uiso 1 1 calc R
C24 C 0.7065(3) -0.1048(2) 0.20552(11) 0.0168(4) Uani 1 1 d .
H24 H 0.6081 -0.1037 0.2374 0.020 Uiso 1 1 calc R
C25 C 1.1036(3) -0.0111(2) 0.32505(12) 0.0241(5) Uani 1 1 d .
H25 H 1.0942 0.0720 0.3430 0.029 Uiso 1 1 calc R
C26 C 0.9898(3) -0.1167(2) 0.34270(11) 0.0236(5) Uani 1 1 d .
H26 H 0.8918 -0.1174 0.3749 0.028 Uiso 1 1 calc R
C27 C 1.0487(3) -0.2225(2) 0.30333(12) 0.0233(5) Uani 1 1 d .
H27 H 0.9961 -0.3063 0.3044 0.028 Uiso 1 1 calc R
C28 C 1.1988(3) -0.1807(2) 0.26262(12) 0.0244(5) Uani 1 1 d .
H28 H 1.2648 -0.2315 0.2315 0.029 Uiso 1 1 calc R
C29 C 1.2346(3) -0.0496(2) 0.27606(13) 0.0247(5) Uani 1 1 d .
H29 H 1.3287 0.0027 0.2560 0.030 Uiso 1 1 calc R
C30 C 0.4908(3) 0.31795(19) 0.14626(11) 0.0148(4) Uani 1 1 d .
C31 C 0.3867(3) 0.2002(2) 0.11688(11) 0.0168(4) Uani 1 1 d .
H31 H 0.3856 0.1250 0.1360 0.020 Uiso 1 1 calc R
C32 C 0.2852(3) 0.2157(2) 0.05387(11) 0.0212(5) Uani 1 1 d .
H32 H 0.2030 0.1530 0.0242 0.025 Uiso 1 1 calc R
C33 C 0.3285(3) 0.3410(2) 0.04337(12) 0.0218(5) Uani 1 1 d .
H33 H 0.2803 0.3766 0.0052 0.026 Uiso 1 1 calc R
C34 C 0.4551(3) 0.4043(2) 0.09911(11) 0.0190(5) Uani 1 1 d .
H34 H 0.5077 0.4893 0.1045 0.023 Uiso 1 1 calc R
C35 C 0.6139(3) 0.1508(2) -0.05044(12) 0.0220(5) Uani 1 1 d .
H35 H 0.5274 0.0901 -0.0795 0.026 Uiso 1 1 calc R
C36 C 0.7205(3) 0.1316(2) 0.01019(12) 0.0204(5) Uani 1 1 d .
H36 H 0.7178 0.0558 0.0287 0.025 Uiso 1 1 calc R
C37 C 0.8316(3) 0.2462(2) 0.03799(11) 0.0196(5) Uani 1 1 d .
H37 H 0.9162 0.2604 0.0785 0.024 Uiso 1 1 calc R
C38 C 0.7945(3) 0.3355(2) -0.00492(12) 0.0212(5) Uani 1 1 d .
H38 H 0.8500 0.4199 0.0017 0.025 Uiso 1 1 calc R
C39 C 0.6598(3) 0.2772(2) -0.05970(11) 0.0215(5) Uani 1 1 d .
H39 H 0.6094 0.3157 -0.0960 0.026 Uiso 1 1 calc R

loop_
_atom_site_aniso_label
_atom_site_aniso_U_11
_atom_site_aniso_U_22
_atom_site_aniso_U_33
_atom_site_aniso_U_23
_atom_site_aniso_U_13
_atom_site_aniso_U_12
Fe1 0.01502(17) 0.01227(14) 0.01588(15) 0.00320(12) 0.00349(11) 0.00082(12)
Fe2 0.01505(17) 0.01689(16) 0.01345(14) 0.00326(12) 0.00202(11) 0.00125(13)
Fe3 0.01371(17) 0.01370(15) 0.01384(14) 0.00288(12) 0.00030(11) 0.00317(12)
Fe4 0.01328(16) 0.01613(15) 0.01475(14) 0.00435(12) 0.00313(11) 0.00398(12)
O1 0.0225(11) 0.0464(12) 0.0402(11) 0.0057(9) -0.0088(8) -0.0043(9)
O2 0.0472(13) 0.0263(9) 0.0301(9) 0.0113(8) 0.0143(9) -0.0024(9)
O3 0.0148(8) 0.0113(7) 0.0197(7) 0.0030(6) 0.0044(6) 0.0023(6)
C1 0.0245(14) 0.0199(12) 0.0240(12) 0.0037(9) 0.0050(10) 0.0001(10)
C2 0.0229(13) 0.0140(10) 0.0225(11) 0.0020(9) 0.0027(9) 0.0026(9)
C3 0.0192(12) 0.0158(11) 0.0169(10) -0.0001(8) 0.0051(8) 0.0027(9)
C4 0.0137(11) 0.0184(11) 0.0145(10) 0.0047(8) 0.0044(8) 0.0023(9)
C5 0.0126(11) 0.0133(10) 0.0170(10) 0.0040(8) 0.0054(8) 0.0015(8)
C6 0.0120(11) 0.0163(10) 0.0169(10) 0.0052(8) 0.0056(8) 0.0032(8)
C7 0.0193(12) 0.0132(10) 0.0208(11) 0.0049(8) 0.0047(9) 0.0048(9)
C8 0.0145(11) 0.0203(11) 0.0173(10) 0.0060(8) 0.0049(8) 0.0023(9)
C9 0.0201(13) 0.0207(11) 0.0188(11) 0.0062(9) 0.0062(9) 0.0062(9)
C10 0.0172(12) 0.0326(13) 0.0236(11) 0.0147(10) 0.0051(9) 0.0081(10)
C11 0.0157(12) 0.0427(15) 0.0212(11) 0.0105(11) -0.0039(9) -0.0020(11)
C12 0.0201(13) 0.0237(12) 0.0217(11) 0.0064(9) -0.0012(9) -0.0049(10)
C13 0.0352(16) 0.0254(13) 0.0305(13) 0.0074(11) 0.0179(11) 0.0107(11)
C14 0.0178(13) 0.0453(16) 0.0293(13) 0.0167(11) 0.0082(10) 0.0123(12)
C15 0.0142(13) 0.0328(13) 0.0275(12) 0.0034(10) 0.0030(9) -0.0014(10)
C16 0.0214(13) 0.0232(12) 0.0266(12) 0.0113(10) 0.0092(9) 0.0026(10)
C17 0.0299(14) 0.0323(14) 0.0161(11) 0.0046(10) 0.0074(9) 0.0061(11)
C18 0.0146(11) 0.0159(10) 0.0176(10) 0.0038(8) 0.0050(8) 0.0042(9)
C19 0.0142(11) 0.0143(10) 0.0139(9) 0.0030(8) 0.0009(8) 0.0053(8)
C20 0.0161(11) 0.0131(10) 0.0139(10) 0.0034(8) -0.0010(8) 0.0027(8)
C21 0.0158(12) 0.0179(11) 0.0136(10) 0.0032(8) 0.0015(8) 0.0029(9)
C22 0.0255(13) 0.0188(11) 0.0149(10) 0.0012(8) -0.0006(9) 0.0086(10)
C23 0.0191(12) 0.0120(10) 0.0224(11) 0.0009(8) -0.0052(9) -0.0009(9)
C24 0.0133(11) 0.0193(11) 0.0179(10) 0.0038(9) -0.0004(8) 0.0020(9)
C25 0.0268(14) 0.0217(12) 0.0228(12) -0.0018(9) -0.0088(10) 0.0065(10)
C26 0.0258(14) 0.0349(13) 0.0125(10) 0.0064(10) -0.0002(9) 0.0100(11)
C27 0.0283(14) 0.0204(12) 0.0235(12) 0.0090(9) -0.0049(9) 0.0069(10)
C28 0.0236(14) 0.0303(13) 0.0227(11) 0.0040(10) -0.0029(9) 0.0148(11)
C29 0.0135(12) 0.0322(13) 0.0281(12) 0.0065(10) -0.0039(9) 0.0019(10)
C30 0.0133(11) 0.0157(10) 0.0178(10) 0.0049(8) 0.0041(8) 0.0071(8)
C31 0.0154(11) 0.0193(11) 0.0165(10) 0.0055(8) 0.0053(8) 0.0024(9)
C32 0.0147(12) 0.0294(13) 0.0195(11) 0.0026(9) 0.0029(9) 0.0044(10)
C33 0.0193(13) 0.0291(13) 0.0203(11) 0.0056(10) 0.0003(9) 0.0124(10)
C34 0.0241(13) 0.0158(10) 0.0200(11) 0.0050(9) 0.0045(9) 0.0089(9)
C35 0.0219(13) 0.0234(12) 0.0192(11) -0.0023(9) 0.0064(9) 0.0032(10)
C36 0.0216(13) 0.0199(11) 0.0238(11) 0.0068(9) 0.0100(9) 0.0111(10)
C37 0.0171(12) 0.0275(12) 0.0166(10) 0.0048(9) 0.0041(8) 0.0088(10)
C38 0.0189(13) 0.0233(12) 0.0214(11) 0.0042(9) 0.0082(9) 0.0019(10)
C39 0.0228(13) 0.0307(13) 0.0143(10) 0.0077(9) 0.0057(8) 0.0101(10)

loop_
_atom_type_symbol
_atom_type_description
_atom_type_scat_dispersion_real
_atom_type_scat_dispersion_imag
_atom_type_scat_source
C C 0.0033 0.0016 'International Tables Vol C Tables 4.2.6.8 and 6.1.1.4'
H H 0.0000 0.0000 'International Tables Vol C Tables 4.2.6.8 and 6.1.1.4'
O O 0.0106 0.0060 'International Tables Vol C Tables 4.2.6.8 and 6.1.1.4'
Fe Fe 0.3463 0.8444 'International Tables Vol C Tables 4.2.6.8 and 6.1.1.4'

loop_
_geom_angle_atom_site_label_1
_geom_angle_atom_site_label_2
_geom_angle_atom_site_label_3
_geom_angle
C1 Fe1 C2 93.58(11)
C1 Fe1 C18 89.63(10)
C2 Fe1 C18 96.04(9)
C1 Fe1 C5 129.34(9)
C2 Fe1 C5 135.58(9)
C18 Fe1 C5 76.09(9)
C1 Fe1 C3 98.02(10)
C2 Fe1 C3 125.37(9)
C18 Fe1 C3 136.96(9)
C5 Fe1 C3 66.37(8)
C1 Fe1 C7 130.59(9)
C2 Fe1 C7 96.76(9)
C18 Fe1 C7 136.56(9)
C5 Fe1 C7 65.87(8)
C3 Fe1 C7 39.15(8)
C1 Fe1 C4 96.87(10)
C2 Fe1 C4 163.21(9)
C18 Fe1 C4 97.14(8)
C5 Fe1 C4 39.79(8)
C3 Fe1 C4 40.01(8)
C7 Fe1 C4 66.47(8)
C1 Fe1 C6 163.24(9)
C2 Fe1 C6 100.88(9)
C18 Fe1 C6 97.16(9)
C5 Fe1 C6 39.56(8)
C3 Fe1 C6 66.67(8)
C7 Fe1 C6 39.61(8)
C4 Fe1 C6 67.16(8)
C12 Fe2 C13 106.09(10)
C12 Fe2 C11 40.88(9)
C13 Fe2 C11 120.59(11)
C12 Fe2 C14 122.36(10)
C13 Fe2 C14 40.73(11)
C11 Fe2 C14 157.43(11)
C12 Fe2 C17 121.45(10)
C13 Fe2 C17 40.66(9)
C11 Fe2 C17 105.56(10)
C14 Fe2 C17 68.33(10)
C12 Fe2 C15 159.14(10)
C13 Fe2 C15 68.30(11)
C11 Fe2 C15 159.45(10)
C14 Fe2 C15 40.42(10)
C17 Fe2 C15 68.23(10)
C12 Fe2 C10 68.56(10)
C13 Fe2 C10 156.24(10)
C11 Fe2 C10 40.33(10)
C14 Fe2 C10 161.47(11)
C17 Fe2 C10 120.94(9)
C15 Fe2 C10 124.70(10)
C12 Fe2 C8 40.95(9)
C13 Fe2 C8 123.45(9)
C11 Fe2 C8 68.59(9)
C14 Fe2 C8 108.84(9)
C17 Fe2 C8 158.82(9)
C15 Fe2 C8 124.15(9)
C10 Fe2 C8 68.58(9)
C12 Fe2 C16 157.90(9)
C13 Fe2 C16 68.16(10)
C11 Fe2 C16 122.18(10)
C14 Fe2 C16 68.09(10)
C17 Fe2 C16 40.39(10)
C15 Fe2 C16 40.58(9)
C10 Fe2 C16 107.63(9)
C8 Fe2 C16 159.85(9)
C12 Fe2 C9 68.87(9)
C13 Fe2 C9 160.85(9)
C11 Fe2 C9 68.46(10)
C14 Fe2 C9 125.23(9)
C17 Fe2 C9 157.82(9)
C15 Fe2 C9 109.47(10)
C10 Fe2 C9 40.85(8)
C8 Fe2 C9 40.84(8)
C16 Fe2 C9 123.41(9)
C23 Fe3 C28 123.54(9)
C23 Fe3 C25 158.26(10)
C28 Fe3 C25 68.38(9)
C23 Fe3 C27 107.74(9)
C28 Fe3 C27 40.52(10)
C25 Fe3 C27 68.43(9)
C23 Fe3 C22 40.81(9)
C28 Fe3 C22 107.34(9)
C25 Fe3 C22 159.49(10)
C27 Fe3 C22 122.21(9)
C23 Fe3 C24 40.79(8)
C28 Fe3 C24 160.06(10)
C25 Fe3 C24 122.24(9)
C27 Fe3 C24 123.81(10)
C22 Fe3 C24 68.68(9)
C23 Fe3 C26 122.70(10)
C28 Fe3 C26 68.47(9)
C25 Fe3 C26 40.40(10)
C27 Fe3 C26 40.99(9)
C22 Fe3 C26 158.57(10)
C24 Fe3 C26 107.69(9)
C23 Fe3 C29 159.74(9)
C28 Fe3 C29 40.71(9)
C25 Fe3 C29 40.67(9)
C27 Fe3 C29 68.42(10)
C22 Fe3 C29 123.07(10)
C24 Fe3 C29 157.87(9)
C26 Fe3 C29 68.34(10)
C23 Fe3 C21 68.72(9)
C28 Fe3 C21 121.86(9)
C25 Fe3 C21 123.05(9)
C27 Fe3 C21 157.81(9)
C22 Fe3 C21 40.82(8)
C24 Fe3 C21 68.74(9)
C26 Fe3 C21 159.40(9)
C29 Fe3 C21 106.89(9)
C23 Fe3 C20 68.64(8)
C28 Fe3 C20 157.72(10)
C25 Fe3 C20 107.30(9)
C27 Fe3 C20 160.19(9)
C22 Fe3 C20 68.63(8)
C24 Fe3 C20 40.82(8)
C26 Fe3 C20 123.32(9)
C29 Fe3 C20 121.80(9)
C21 Fe3 C20 40.80(8)
C33 Fe4 C32 40.64(9)
C33 Fe4 C34 40.50(9)
C32 Fe4 C34 68.42(9)
C33 Fe4 C38 122.93(10)
C32 Fe4 C38 157.98(9)
C34 Fe4 C38 108.64(9)
C33 Fe4 C37 160.35(10)
C32 Fe4 C37 158.67(9)
C34 Fe4 C37 125.67(9)
C38 Fe4 C37 40.36(9)
C33 Fe4 C31 68.56(9)
C32 Fe4 C31 40.84(8)
C34 Fe4 C31 68.69(9)
C38 Fe4 C31 160.31(9)
C37 Fe4 C31 124.25(9)
C33 Fe4 C39 105.50(9)
C32 Fe4 C39 120.86(9)
C34 Fe4 C39 121.54(9)
C38 Fe4 C39 40.63(9)
C37 Fe4 C39 68.19(9)
C31 Fe4 C39 157.77(9)
C33 Fe4 C35 119.87(9)
C32 Fe4 C35 105.19(9)
C34 Fe4 C35 156.20(9)
C38 Fe4 C35 68.25(9)
C37 Fe4 C35 68.25(9)
C31 Fe4 C35 122.33(9)
C39 Fe4 C35 40.60(9)
C33 Fe4 C36 156.29(10)
C32 Fe4 C36 121.39(10)
C34 Fe4 C36 162.13(9)
C38 Fe4 C36 68.16(9)
C37 Fe4 C36 40.58(9)
C31 Fe4 C36 108.04(9)
C39 Fe4 C36 68.31(9)
C35 Fe4 C36 40.64(9)
C33 Fe4 C30 68.34(8)
C32 Fe4 C30 68.44(9)
C34 Fe4 C30 40.83(8)
C38 Fe4 C30 124.56(9)
C37 Fe4 C30 110.47(8)
C31 Fe4 C30 40.71(8)
C39 Fe4 C30 158.91(9)
C35 Fe4 C30 160.12(9)
C36 Fe4 C30 125.36(8)
C5 O3 C19 108.67(16)
O1 C1 Fe1 178.4(2)
O2 C2 Fe1 178.0(2)
C7 C3 C4 108.70(18)
C7 C3 Fe1 70.88(12)
C4 C3 Fe1 70.80(11)
C5 C4 C3 105.57(17)
C5 C4 C8 128.44(19)
C3 C4 C8 125.91(19)
C5 C4 Fe1 68.73(11)
C3 C4 Fe1 69.19(11)
C8 C4 Fe1 123.93(15)
O3 C5 C6 124.17(17)
O3 C5 C4 124.73(18)
C6 C5 C4 110.82(18)
O3 C5 Fe1 118.45(14)
C6 C5 Fe1 72.22(12)
C4 C5 Fe1 71.48(12)
C5 C6 C7 105.32(18)
C5 C6 C30 128.03(19)
C7 C6 C30 126.07(18)
C5 C6 Fe1 68.22(12)
C7 C6 Fe1 69.21(12)
C30 C6 Fe1 133.39(15)
C3 C7 C6 109.55(19)
C3 C7 Fe1 69.97(12)
C6 C7 Fe1 71.18(12)
C12 C8 C9 107.85(19)
C12 C8 C4 124.7(2)
C9 C8 C4 127.4(2)
C12 C8 Fe2 68.81(12)
C9 C8 Fe2 69.90(12)
C4 C8 Fe2 128.16(15)
C8 C9 C10 107.3(2)
C8 C9 Fe2 69.26(12)
C10 C9 Fe2 69.22(12)
C11 C10 C9 108.3(2)
C11 C10 Fe2 69.33(14)
C9 C10 Fe2 69.93(12)
C10 C11 C12 108.7(2)
C10 C11 Fe2 70.33(13)
C12 C11 Fe2 69.37(13)
C11 C12 C8 107.9(2)
C11 C12 Fe2 69.75(13)
C8 C12 Fe2 70.25(13)
C17 C13 C14 108.0(2)
C17 C13 Fe2 70.13(13)
C14 C13 Fe2 69.85(13)
C15 C14 C13 108.1(2)
C15 C14 Fe2 70.07(14)
C13 C14 Fe2 69.42(14)
C14 C15 C16 107.9(2)
C14 C15 Fe2 69.51(14)
C16 C15 Fe2 69.89(14)
C17 C16 C15 108.1(2)
C17 C16 Fe2 69.59(13)
C15 C16 Fe2 69.52(13)
C16 C17 C13 107.9(2)
C16 C17 Fe2 70.02(13)
C13 C17 Fe2 69.22(13)
C19 C18 Fe1 118.20(16)
C18 C19 O3 118.59(18)
C18 C19 C20 130.2(2)
O3 C19 C20 111.21(18)
C24 C20 C21 107.67(18)
C24 C20 C19 126.60(19)
C21 C20 C19 125.7(2)
C24 C20 Fe3 69.07(11)
C21 C20 Fe3 69.26(12)
C19 C20 Fe3 126.81(14)
C22 C21 C20 107.91(19)
C22 C21 Fe3 69.30(12)
C20 C21 Fe3 69.94(12)
C23 C22 C21 108.06(19)
C23 C22 Fe3 69.34(12)
C21 C22 Fe3 69.88(12)
C22 C23 C24 108.34(19)
C22 C23 Fe3 69.85(12)
C24 C23 Fe3 69.96(12)
C23 C24 C20 108.02(19)
C23 C24 Fe3 69.24(12)
C20 C24 Fe3 70.11(12)
C26 C25 C29 108.7(2)
C26 C25 Fe3 70.19(13)
C29 C25 Fe3 70.10(13)
C25 C26 C27 107.5(2)
C25 C26 Fe3 69.41(12)
C27 C26 Fe3 69.14(12)
C28 C27 C26 107.9(2)
C28 C27 Fe3 69.71(13)
C26 C27 Fe3 69.87(12)
C27 C28 C29 108.4(2)
C27 C28 Fe3 69.76(13)
C29 C28 Fe3 70.09(13)
C25 C29 C28 107.4(2)
C25 C29 Fe3 69.23(13)
C28 C29 Fe3 69.20(13)
C31 C30 C34 107.08(18)
C31 C30 C6 126.41(19)
C34 C30 C6 125.70(19)
C31 C30 Fe4 68.66(12)
C34 C30 Fe4 68.52(11)
C6 C30 Fe4 135.82(15)
C32 C31 C30 108.02(19)
C32 C31 Fe4 69.34(12)
C30 C31 Fe4 70.63(12)
C33 C32 C31 108.0(2)
C33 C32 Fe4 69.47(13)
C31 C32 Fe4 69.82(13)
C34 C33 C32 108.65(19)
C34 C33 Fe4 70.12(13)
C32 C33 Fe4 69.89(13)
C33 C34 C30 108.2(2)
C33 C34 Fe4 69.39(12)
C30 C34 Fe4 70.65(11)
C39 C35 C36 107.9(2)
C39 C35 Fe4 69.56(12)
C36 C35 Fe4 69.71(12)
C37 C36 C35 107.7(2)
C37 C36 Fe4 69.50(12)
C35 C36 Fe4 69.65(12)
C38 C37 C36 108.3(2)
C38 C37 Fe4 69.78(13)
C36 C37 Fe4 69.92(13)
C37 C38 C39 108.2(2)
C37 C38 Fe4 69.86(13)
C39 C38 Fe4 69.77(13)
C38 C39 C35 107.9(2)
C38 C39 Fe4 69.60(12)
C35 C39 Fe4 69.84(12)

loop_
_geom_bond_atom_site_label_1
_geom_bond_atom_site_label_2
_geom_bond_distance
Fe1 C1 1.766(3)
Fe1 C2 1.771(2)
Fe1 C18 1.979(2)
Fe1 C5 2.081(2)
Fe1 C3 2.096(2)
Fe1 C7 2.108(2)
Fe1 C4 2.117(2)
Fe1 C6 2.134(2)
Fe2 C12 2.030(2)
Fe2 C13 2.033(2)
Fe2 C11 2.035(2)
Fe2 C14 2.038(2)
Fe2 C17 2.045(2)
Fe2 C15 2.046(2)
Fe2 C10 2.048(2)
Fe2 C8 2.049(2)
Fe2 C16 2.051(2)
Fe2 C9 2.058(2)
Fe3 C23 2.035(2)
Fe3 C28 2.037(2)
Fe3 C25 2.037(2)
Fe3 C27 2.037(2)
Fe3 C22 2.042(2)
Fe3 C24 2.045(2)
Fe3 C26 2.047(2)
Fe3 C29 2.048(2)
Fe3 C21 2.050(2)
Fe3 C20 2.059(2)
Fe4 C33 2.036(2)
Fe4 C32 2.042(2)
Fe4 C34 2.046(2)
Fe4 C38 2.046(2)
Fe4 C37 2.047(2)
Fe4 C31 2.048(2)
Fe4 C39 2.048(2)
Fe4 C35 2.052(2)
Fe4 C36 2.053(2)
Fe4 C30 2.075(2)
O1 C1 1.142(3)
O2 C2 1.139(3)
O3 C5 1.379(2)
O3 C19 1.417(2)
C3 C7 1.408(3)
C3 C4 1.441(3)
C4 C5 1.429(3)
C4 C8 1.464(3)
C5 C6 1.427(3)
C6 C7 1.437(3)
C6 C30 1.468(3)
C8 C12 1.427(3)
C8 C9 1.433(3)
C9 C10 1.433(3)
C10 C11 1.408(3)
C11 C12 1.420(3)
C13 C17 1.417(3)
C13 C14 1.417(4)
C14 C15 1.411(4)
C15 C16 1.421(3)
C16 C17 1.414(3)
C18 C19 1.339(3)
C19 C20 1.466(3)
C20 C24 1.431(3)
C20 C21 1.432(3)
C21 C22 1.427(3)
C22 C23 1.422(3)
C23 C24 1.422(3)
C25 C26 1.410(4)
C25 C29 1.420(3)
C26 C27 1.430(3)
C27 C28 1.411(3)
C28 C29 1.421(3)
C30 C31 1.434(3)
C30 C34 1.438(3)
C31 C32 1.427(3)
C32 C33 1.416(3)
C33 C34 1.413(3)
C35 C39 1.422(3)
C35 C36 1.425(3)
C36 C37 1.422(3)
C37 C38 1.412(3)
C38 C39 1.422(3)

loop_
_geom_hbond_atom_site_label_D
_geom_hbond_atom_site_label_H
_geom_hbond_atom_site_label_A
_geom_hbond_distance_DH
_geom_hbond_distance_HA
_geom_hbond_distance_DA
_geom_hbond_angle_DHA
_geom_hbond_site_symmetry_A
C29 H29 O3 0.95 2.62 3.529(3) 160.9 1_655

loop_
_geom_torsion_atom_site_label_1
_geom_torsion_atom_site_label_2
_geom_torsion_atom_site_label_3
_geom_torsion_atom_site_label_4
_geom_torsion
C2 Fe1 C1 O1 -134(8)
C18 Fe1 C1 O1 -38(8)
C5 Fe1 C1 O1 33(8)
C3 Fe1 C1 O1 99(8)
C7 Fe1 C1 O1 124(8)
C4 Fe1 C1 O1 59(8)
C6 Fe1 C1 O1 76(8)
C1 Fe1 C2 O2 -86(7)
C18 Fe1 C2 O2 -176(100)
C5 Fe1 C2 O2 108(7)
C3 Fe1 C2 O2 17(7)
C7 Fe1 C2 O2 46(7)
C4 Fe1 C2 O2 43(7)
C6 Fe1 C2 O2 86(7)
C1 Fe1 C3 C7 150.17(14)
C2 Fe1 C3 C7 49.96(17)
C18 Fe1 C3 C7 -111.70(15)
C5 Fe1 C3 C7 -80.25(14)
C4 Fe1 C3 C7 -118.69(18)
C6 Fe1 C3 C7 -36.95(13)
C1 Fe1 C3 C4 -91.14(14)
C2 Fe1 C3 C4 168.65(13)
C18 Fe1 C3 C4 6.99(19)
C5 Fe1 C3 C4 38.44(12)
C7 Fe1 C3 C4 118.69(18)
C6 Fe1 C3 C4 81.74(13)
C7 C3 C4 C5 1.6(2)
Fe1 C3 C4 C5 -59.41(14)
C7 C3 C4 C8 178.6(2)
Fe1 C3 C4 C8 117.5(2)
C7 C3 C4 Fe1 61.05(15)
C1 Fe1 C4 C5 -148.55(13)
C2 Fe1 C4 C5 83.4(3)
C18 Fe1 C4 C5 -58.06(13)
C3 Fe1 C4 C5 117.14(17)
C7 Fe1 C4 C5 79.98(13)
C6 Fe1 C4 C5 36.73(12)
C1 Fe1 C4 C3 94.31(14)
C2 Fe1 C4 C3 -33.8(4)
C18 Fe1 C4 C3 -175.20(13)
C5 Fe1 C4 C3 -117.14(17)
C7 Fe1 C4 C3 -37.16(12)
C6 Fe1 C4 C3 -80.41(13)
C1 Fe1 C4 C8 -25.72(19)
C2 Fe1 C4 C8 -153.8(3)
C18 Fe1 C4 C8 64.77(18)
C5 Fe1 C4 C8 122.8(2)
C3 Fe1 C4 C8 -120.0(2)
C7 Fe1 C4 C8 -157.2(2)
C6 Fe1 C4 C8 159.6(2)
C19 O3 C5 C6 86.9(2)
C19 O3 C5 C4 -86.5(2)
C19 O3 C5 Fe1 -0.2(2)
C3 C4 C5 O3 171.99(19)
C8 C4 C5 O3 -4.8(4)
Fe1 C4 C5 O3 112.3(2)
C3 C4 C5 C6 -2.1(2)
C8 C4 C5 C6 -179.0(2)
Fe1 C4 C5 C6 -61.84(15)
C3 C4 C5 Fe1 59.72(14)
C8 C4 C5 Fe1 -117.1(2)
C1 Fe1 C5 O3 -78.07(18)
C2 Fe1 C5 O3 84.08(19)
C18 Fe1 C5 O3 -0.29(14)
C3 Fe1 C5 O3 -158.77(17)
C7 Fe1 C5 O3 158.25(17)
C4 Fe1 C5 O3 -120.1(2)
C6 Fe1 C5 O3 119.8(2)
C1 Fe1 C5 C6 162.13(13)
C2 Fe1 C5 C6 -35.72(17)
C18 Fe1 C5 C6 -120.09(13)
C3 Fe1 C5 C6 81.43(12)
C7 Fe1 C5 C6 38.44(11)
C4 Fe1 C5 C6 120.07(17)
C1 Fe1 C5 C4 42.06(17)
C2 Fe1 C5 C4 -155.79(14)
C18 Fe1 C5 C4 119.84(13)
C3 Fe1 C5 C4 -38.64(12)
C7 Fe1 C5 C4 -81.63(13)
C6 Fe1 C5 C4 -120.07(17)
O3 C5 C6 C7 -172.39(19)
C4 C5 C6 C7 1.8(2)
Fe1 C5 C6 C7 -59.62(15)
O3 C5 C6 C30 16.0(3)
C4 C5 C6 C30 -169.8(2)
Fe1 C5 C6 C30 128.8(2)
O3 C5 C6 Fe1 -112.8(2)
C4 C5 C6 Fe1 61.39(15)
C1 Fe1 C6 C5 -55.4(4)
C2 Fe1 C6 C5 155.41(12)
C18 Fe1 C6 C5 57.83(12)
C3 Fe1 C6 C5 -80.60(12)
C7 Fe1 C6 C5 -117.13(17)
C4 Fe1 C6 C5 -36.94(11)
C1 Fe1 C6 C7 61.7(4)
C2 Fe1 C6 C7 -87.46(13)
C18 Fe1 C6 C7 174.95(12)
C5 Fe1 C6 C7 117.13(17)
C3 Fe1 C6 C7 36.53(12)
C4 Fe1 C6 C7 80.18(13)
C1 Fe1 C6 C30 -177.8(3)
C2 Fe1 C6 C30 33.1(2)
C18 Fe1 C6 C30 -64.5(2)
C5 Fe1 C6 C30 -122.4(2)
C3 Fe1 C6 C30 157.0(2)
C7 Fe1 C6 C30 120.5(2)
C4 Fe1 C6 C30 -159.3(2)
C4 C3 C7 C6 -0.6(3)
Fe1 C3 C7 C6 60.41(15)
C4 C3 C7 Fe1 -61.00(15)
C5 C6 C7 C3 -0.7(2)
C30 C6 C7 C3 171.1(2)
Fe1 C6 C7 C3 -59.67(16)
C5 C6 C7 Fe1 58.97(14)
C30 C6 C7 Fe1 -129.2(2)
C1 Fe1 C7 C3 -40.43(18)
C2 Fe1 C7 C3 -141.05(14)
C18 Fe1 C7 C3 112.74(15)
C5 Fe1 C7 C3 81.64(14)
C4 Fe1 C7 C3 37.96(13)
C6 Fe1 C7 C3 120.04(18)
C1 Fe1 C7 C6 -160.47(13)
C2 Fe1 C7 C6 98.91(13)
C18 Fe1 C7 C6 -7.30(18)
C5 Fe1 C7 C6 -38.40(12)
C3 Fe1 C7 C6 -120.04(18)
C4 Fe1 C7 C6 -82.08(13)
C5 C4 C8 C12 171.3(2)
C3 C4 C8 C12 -4.9(3)
Fe1 C4 C8 C12 82.7(2)
C5 C4 C8 C9 -6.6(4)
C3 C4 C8 C9 177.2(2)
Fe1 C4 C8 C9 -95.2(3)
C5 C4 C8 Fe2 -99.5(2)
C3 C4 C8 Fe2 84.3(3)
Fe1 C4 C8 Fe2 171.88(11)
C13 Fe2 C8 C12 75.26(17)
C11 Fe2 C8 C12 -38.07(14)
C14 Fe2 C8 C12 118.02(15)
C17 Fe2 C8 C12 39.5(3)
C15 Fe2 C8 C12 160.24(14)
C10 Fe2 C8 C12 -81.54(15)
C16 Fe2 C8 C12 -164.4(2)
C9 Fe2 C8 C12 -119.48(19)
C12 Fe2 C8 C9 119.48(19)
C13 Fe2 C8 C9 -165.26(14)
C11 Fe2 C8 C9 81.41(14)
C14 Fe2 C8 C9 -122.50(14)
C17 Fe2 C8 C9 159.0(2)
C15 Fe2 C8 C9 -80.28(16)
C10 Fe2 C8 C9 37.94(14)
C16 Fe2 C8 C9 -44.9(3)
C12 Fe2 C8 C4 -118.2(2)
C13 Fe2 C8 C4 -42.9(2)
C11 Fe2 C8 C4 -156.2(2)
C14 Fe2 C8 C4 -0.1(2)
C17 Fe2 C8 C4 -78.6(3)
C15 Fe2 C8 C4 42.1(2)
C10 Fe2 C8 C4 160.3(2)
C16 Fe2 C8 C4 77.5(3)
C9 Fe2 C8 C4 122.4(3)
C12 C8 C9 C10 -0.5(3)
C4 C8 C9 C10 177.8(2)
Fe2 C8 C9 C10 -58.97(15)
C12 C8 C9 Fe2 58.51(15)
C4 C8 C9 Fe2 -123.3(2)
C12 Fe2 C9 C8 -37.71(13)
C13 Fe2 C9 C8 40.3(4)
C11 Fe2 C9 C8 -81.75(14)
C14 Fe2 C9 C8 77.73(17)
C17 Fe2 C9 C8 -160.0(2)
C15 Fe2 C9 C8 120.10(14)
C10 Fe2 C9 C8 -119.0(2)
C16 Fe2 C9 C8 163.06(13)
C12 Fe2 C9 C10 81.24(15)
C13 Fe2 C9 C10 159.3(3)
C11 Fe2 C9 C10 37.21(15)
C14 Fe2 C9 C10 -163.31(15)
C17 Fe2 C9 C10 -41.0(3)
C15 Fe2 C9 C10 -120.95(15)
C8 Fe2 C9 C10 119.0(2)
C16 Fe2 C9 C10 -77.98(17)
C8 C9 C10 C11 0.1(3)
Fe2 C9 C10 C11 -58.91(17)
C8 C9 C10 Fe2 59.00(15)
C12 Fe2 C10 C11 37.58(13)
C13 Fe2 C10 C11 -43.6(3)
C14 Fe2 C10 C11 167.2(3)
C17 Fe2 C10 C11 -77.13(17)
C15 Fe2 C10 C11 -160.77(13)
C8 Fe2 C10 C11 81.73(14)
C16 Fe2 C10 C11 -119.29(14)
C9 Fe2 C10 C11 119.7(2)
C12 Fe2 C10 C9 -82.07(14)
C13 Fe2 C10 C9 -163.3(2)
C11 Fe2 C10 C9 -119.7(2)
C14 Fe2 C10 C9 47.6(4)
C17 Fe2 C10 C9 163.22(14)
C15 Fe2 C10 C9 79.58(16)
C8 Fe2 C10 C9 -37.93(14)
C16 Fe2 C10 C9 121.06(14)
C9 C10 C11 C12 0.3(3)
Fe2 C10 C11 C12 -58.96(17)
C9 C10 C11 Fe2 59.28(16)
C12 Fe2 C11 C10 -119.84(19)
C13 Fe2 C11 C10 161.17(13)
C14 Fe2 C11 C10 -169.4(2)
C17 Fe2 C11 C10 119.77(14)
C15 Fe2 C11 C10 50.5(3)
C8 Fe2 C11 C10 -81.71(14)
C16 Fe2 C11 C10 79.14(15)
C9 Fe2 C11 C10 -37.67(13)
C13 Fe2 C11 C12 -78.99(16)
C14 Fe2 C11 C12 -49.6(3)
C17 Fe2 C11 C12 -120.39(14)
C15 Fe2 C11 C12 170.3(2)
C10 Fe2 C11 C12 119.84(19)
C8 Fe2 C11 C12 38.13(13)
C16 Fe2 C11 C12 -161.02(13)
C9 Fe2 C11 C12 82.17(14)
C10 C11 C12 C8 -0.6(3)
Fe2 C11 C12 C8 -60.16(16)
C10 C11 C12 Fe2 59.55(17)
C9 C8 C12 C11 0.7(3)
C4 C8 C12 C11 -177.6(2)
Fe2 C8 C12 C11 59.85(16)
C9 C8 C12 Fe2 -59.19(15)
C4 C8 C12 Fe2 122.5(2)
C13 Fe2 C12 C11 118.42(15)
C14 Fe2 C12 C11 159.75(14)
C17 Fe2 C12 C11 76.93(17)
C15 Fe2 C12 C11 -170.5(2)
C10 Fe2 C12 C11 -37.10(14)
C8 Fe2 C12 C11 -118.7(2)
C16 Fe2 C12 C11 47.0(3)
C9 Fe2 C12 C11 -81.09(15)
C13 Fe2 C12 C8 -122.88(14)
C11 Fe2 C12 C8 118.7(2)
C14 Fe2 C12 C8 -81.54(16)
C17 Fe2 C12 C8 -164.36(13)
C15 Fe2 C12 C8 -51.8(3)
C10 Fe2 C12 C8 81.61(14)
C16 Fe2 C12 C8 165.7(2)
C9 Fe2 C12 C8 37.61(12)
C12 Fe2 C13 C17 -119.84(15)
C11 Fe2 C13 C17 -77.88(17)
C14 Fe2 C13 C17 118.9(2)
C15 Fe2 C13 C17 81.42(16)
C10 Fe2 C13 C17 -46.6(3)
C8 Fe2 C13 C17 -161.11(14)
C16 Fe2 C13 C17 37.57(15)
C9 Fe2 C13 C17 168.4(3)
C12 Fe2 C13 C14 121.26(15)
C11 Fe2 C13 C14 163.22(14)
C17 Fe2 C13 C14 -118.9(2)
C15 Fe2 C13 C14 -37.48(14)
C10 Fe2 C13 C14 -165.6(2)
C8 Fe2 C13 C14 79.98(17)
C16 Fe2 C13 C14 -81.34(16)
C9 Fe2 C13 C14 49.5(4)
C17 C13 C14 C15 -0.4(3)
Fe2 C13 C14 C15 59.60(17)
C17 C13 C14 Fe2 -59.98(17)
C12 Fe2 C14 C15 164.18(13)
C13 Fe2 C14 C15 -119.3(2)
C11 Fe2 C14 C15 -159.7(2)
C17 Fe2 C14 C15 -81.44(15)
C10 Fe2 C14 C15 42.3(3)
C8 Fe2 C14 C15 120.94(14)
C16 Fe2 C14 C15 -37.79(14)
C9 Fe2 C14 C15 78.48(16)
C12 Fe2 C14 C13 -76.52(16)
C11 Fe2 C14 C13 -40.4(3)
C17 Fe2 C14 C13 37.86(14)
C15 Fe2 C14 C13 119.3(2)
C10 Fe2 C14 C13 161.6(3)
C8 Fe2 C14 C13 -119.75(15)
C16 Fe2 C14 C13 81.51(15)
C9 Fe2 C14 C13 -162.22(14)
C13 C14 C15 C16 0.4(3)
Fe2 C14 C15 C16 59.58(16)
C13 C14 C15 Fe2 -59.20(17)
C12 Fe2 C15 C14 -40.3(3)
C13 Fe2 C15 C14 37.77(14)
C11 Fe2 C15 C14 157.7(3)
C17 Fe2 C15 C14 81.69(15)
C10 Fe2 C15 C14 -164.93(13)
C8 Fe2 C15 C14 -78.77(16)
C16 Fe2 C15 C14 119.1(2)
C9 Fe2 C15 C14 -121.90(14)
C12 Fe2 C15 C16 -159.4(2)
C13 Fe2 C15 C16 -81.32(15)
C11 Fe2 C15 C16 38.6(3)
C14 Fe2 C15 C16 -119.1(2)
C17 Fe2 C15 C16 -37.39(14)
C10 Fe2 C15 C16 75.99(16)
C8 Fe2 C15 C16 162.14(13)
C9 Fe2 C15 C16 119.01(14)
C14 C15 C16 C17 -0.2(3)
Fe2 C15 C16 C17 59.10(17)
C14 C15 C16 Fe2 -59.34(16)
C12 Fe2 C16 C17 41.0(3)
C13 Fe2 C16 C17 -37.81(15)
C11 Fe2 C16 C17 75.48(17)
C14 Fe2 C16 C17 -81.86(16)
C15 Fe2 C16 C17 -119.5(2)
C10 Fe2 C16 C17 117.32(15)
C8 Fe2 C16 C17 -166.9(2)
C9 Fe2 C16 C17 159.49(14)
C12 Fe2 C16 C15 160.5(2)
C13 Fe2 C16 C15 81.69(16)
C11 Fe2 C16 C15 -165.01(14)
C14 Fe2 C16 C15 37.64(14)
C17 Fe2 C16 C15 119.5(2)
C10 Fe2 C16 C15 -123.18(14)
C8 Fe2 C16 C15 -47.4(3)
C9 Fe2 C16 C15 -81.01(16)
C15 C16 C17 C13 0.0(3)
Fe2 C16 C17 C13 59.08(16)
C15 C16 C17 Fe2 -59.06(16)
C14 C13 C17 C16 0.2(3)
Fe2 C13 C17 C16 -59.58(16)
C14 C13 C17 Fe2 59.80(17)
C12 Fe2 C17 C16 -163.17(14)
C13 Fe2 C17 C16 119.2(2)
C11 Fe2 C17 C16 -121.73(15)
C14 Fe2 C17 C16 81.23(16)
C15 Fe2 C17 C16 37.57(14)
C10 Fe2 C17 C16 -80.82(17)
C8 Fe2 C17 C16 167.6(2)
C9 Fe2 C17 C16 -50.8(3)
C12 Fe2 C17 C13 77.68(18)
C11 Fe2 C17 C13 119.11(16)
C14 Fe2 C17 C13 -37.93(16)
C15 Fe2 C17 C13 -81.59(17)
C10 Fe2 C17 C13 160.03(16)
C8 Fe2 C17 C13 48.4(3)
C16 Fe2 C17 C13 -119.2(2)
C9 Fe2 C17 C13 -170.0(2)
C1 Fe1 C18 C19 131.63(18)
C2 Fe1 C18 C19 -134.81(17)
C5 Fe1 C18 C19 0.74(16)
C3 Fe1 C18 C19 30.2(2)
C7 Fe1 C18 C19 -28.3(2)
C4 Fe1 C18 C19 34.76(17)
C6 Fe1 C18 C19 -33.00(17)
Fe1 C18 C19 O3 -1.1(2)
Fe1 C18 C19 C20 177.35(17)
C5 O3 C19 C18 0.8(2)
C5 O3 C19 C20 -177.95(16)
C18 C19 C20 C24 162.8(2)
O3 C19 C20 C24 -18.7(3)
C18 C19 C20 C21 -16.8(4)
O3 C19 C20 C21 161.72(18)
C18 C19 C20 Fe3 72.8(3)
O3 C19 C20 Fe3 -108.66(19)
C23 Fe3 C20 C24 37.73(12)
C28 Fe3 C20 C24 165.3(2)
C25 Fe3 C20 C24 -119.61(13)
C27 Fe3 C20 C24 -45.4(3)
C22 Fe3 C20 C24 81.71(13)
C26 Fe3 C20 C24 -78.18(15)
C29 Fe3 C20 C24 -161.75(12)
C21 Fe3 C20 C24 119.49(17)
C23 Fe3 C20 C21 -81.76(14)
C28 Fe3 C20 C21 45.8(3)
C25 Fe3 C20 C21 120.90(14)
C27 Fe3 C20 C21 -164.9(2)
C22 Fe3 C20 C21 -37.79(13)
C24 Fe3 C20 C21 -119.49(17)
C26 Fe3 C20 C21 162.32(13)
C29 Fe3 C20 C21 78.76(15)
C23 Fe3 C20 C19 158.5(2)
C28 Fe3 C20 C19 -73.9(3)
C25 Fe3 C20 C19 1.1(2)
C27 Fe3 C20 C19 75.4(3)
C22 Fe3 C20 C19 -157.6(2)
C24 Fe3 C20 C19 120.7(2)
C26 Fe3 C20 C19 42.5(2)
C29 Fe3 C20 C19 -41.0(2)
C21 Fe3 C20 C19 -119.8(2)
C24 C20 C21 C22 0.5(2)
C19 C20 C21 C22 -179.78(19)
Fe3 C20 C21 C22 59.10(14)
C24 C20 C21 Fe3 -58.56(14)
C19 C20 C21 Fe3 121.1(2)
C23 Fe3 C21 C22 -37.66(13)
C28 Fe3 C21 C22 79.47(16)
C25 Fe3 C21 C22 162.97(14)
C27 Fe3 C21 C22 47.2(3)
C24 Fe3 C21 C22 -81.59(14)
C26 Fe3 C21 C22 -165.4(2)
C29 Fe3 C21 C22 121.39(14)
C20 Fe3 C21 C22 -119.21(19)
C23 Fe3 C21 C20 81.55(14)
C28 Fe3 C21 C20 -161.32(13)
C25 Fe3 C21 C20 -77.82(15)
C27 Fe3 C21 C20 166.4(2)
C22 Fe3 C21 C20 119.21(19)
C24 Fe3 C21 C20 37.63(12)
C26 Fe3 C21 C20 -46.2(3)
C29 Fe3 C21 C20 -119.40(13)
C20 C21 C22 C23 -0.5(2)
Fe3 C21 C22 C23 59.02(15)
C20 C21 C22 Fe3 -59.50(14)
C28 Fe3 C22 C23 121.60(14)
C25 Fe3 C22 C23 -163.9(2)
C27 Fe3 C22 C23 79.72(15)
C24 Fe3 C22 C23 -37.67(12)
C26 Fe3 C22 C23 46.5(3)
C29 Fe3 C22 C23 163.50(13)
C21 Fe3 C22 C23 -119.41(18)
C20 Fe3 C22 C23 -81.65(13)
C23 Fe3 C22 C21 119.41(18)
C28 Fe3 C22 C21 -118.99(14)
C25 Fe3 C22 C21 -44.5(3)
C27 Fe3 C22 C21 -160.87(13)
C24 Fe3 C22 C21 81.74(14)
C26 Fe3 C22 C21 165.9(2)
C29 Fe3 C22 C21 -77.09(15)
C20 Fe3 C22 C21 37.76(13)
C21 C22 C23 C24 0.2(2)
Fe3 C22 C23 C24 59.59(14)
C21 C22 C23 Fe3 -59.36(15)
C28 Fe3 C23 C22 -77.26(16)
C25 Fe3 C23 C22 164.8(2)
C27 Fe3 C23 C22 -119.06(13)
C24 Fe3 C23 C22 119.38(18)
C26 Fe3 C23 C22 -161.64(13)
C29 Fe3 C23 C22 -43.4(3)
C21 Fe3 C23 C22 37.67(12)
C20 Fe3 C23 C22 81.62(13)
C28 Fe3 C23 C24 163.37(13)
C25 Fe3 C23 C24 45.4(3)
C27 Fe3 C23 C24 121.56(13)
C22 Fe3 C23 C24 -119.38(18)
C26 Fe3 C23 C24 78.98(15)
C29 Fe3 C23 C24 -162.8(2)
C21 Fe3 C23 C24 -81.70(13)
C20 Fe3 C23 C24 -37.76(12)
C22 C23 C24 C20 0.1(2)
Fe3 C23 C24 C20 59.62(14)
C22 C23 C24 Fe3 -59.52(15)
C21 C20 C24 C23 -0.4(2)
C19 C20 C24 C23 179.93(19)
Fe3 C20 C24 C23 -59.08(14)
C21 C20 C24 Fe3 58.68(14)
C19 C20 C24 Fe3 -121.0(2)
C28 Fe3 C24 C23 -44.4(3)
C25 Fe3 C24 C23 -161.83(13)
C27 Fe3 C24 C23 -77.61(15)
C22 Fe3 C24 C23 37.69(13)
C26 Fe3 C24 C23 -119.88(14)
C29 Fe3 C24 C23 164.2(2)
C21 Fe3 C24 C23 81.65(14)
C20 Fe3 C24 C23 119.26(18)
C23 Fe3 C24 C20 -119.26(18)
C28 Fe3 C24 C20 -163.6(2)
C25 Fe3 C24 C20 78.91(14)
C27 Fe3 C24 C20 163.13(12)
C22 Fe3 C24 C20 -81.57(13)
C26 Fe3 C24 C20 120.85(13)
C29 Fe3 C24 C20 45.0(3)
C21 Fe3 C24 C20 -37.61(12)
C23 Fe3 C25 C26 45.9(3)
C28 Fe3 C25 C26 -81.75(15)
C27 Fe3 C25 C26 -38.02(14)
C22 Fe3 C25 C26 -163.4(2)
C24 Fe3 C25 C26 79.25(16)
C29 Fe3 C25 C26 -119.6(2)
C21 Fe3 C25 C26 163.44(13)
C20 Fe3 C25 C26 121.46(14)
C23 Fe3 C25 C29 165.4(2)
C28 Fe3 C25 C29 37.83(14)
C27 Fe3 C25 C29 81.56(15)
C22 Fe3 C25 C29 -43.8(3)
C24 Fe3 C25 C29 -161.18(14)
C26 Fe3 C25 C29 119.6(2)
C21 Fe3 C25 C29 -76.98(16)
C20 Fe3 C25 C29 -118.97(14)
C29 C25 C26 C27 -0.9(3)
Fe3 C25 C26 C27 58.83(15)
C29 C25 C26 Fe3 -59.72(16)
C23 Fe3 C26 C25 -161.58(13)
C28 Fe3 C26 C25 81.51(15)
C27 Fe3 C26 C25 119.2(2)
C22 Fe3 C26 C25 164.1(2)
C24 Fe3 C26 C25 -119.28(14)
C29 Fe3 C26 C25 37.58(14)
C21 Fe3 C26 C25 -42.8(3)
C20 Fe3 C26 C25 -77.09(16)
C23 Fe3 C26 C27 79.25(16)
C28 Fe3 C26 C27 -37.66(15)
C25 Fe3 C26 C27 -119.2(2)
C22 Fe3 C26 C27 44.9(3)
C24 Fe3 C26 C27 121.55(15)
C29 Fe3 C26 C27 -81.59(15)
C21 Fe3 C26 C27 -161.9(2)
C20 Fe3 C26 C27 163.74(14)
C25 C26 C27 C28 0.6(2)
Fe3 C26 C27 C28 59.56(15)
C25 C26 C27 Fe3 -59.00(15)
C23 Fe3 C27 C28 121.22(14)
C25 Fe3 C27 C28 -81.52(15)
C22 Fe3 C27 C28 78.75(16)
C24 Fe3 C27 C28 163.29(13)
C26 Fe3 C27 C28 -119.0(2)
C29 Fe3 C27 C28 -37.63(14)
C21 Fe3 C27 C28 44.2(3)
C20 Fe3 C27 C28 -162.7(2)
C23 Fe3 C27 C26 -119.77(15)
C28 Fe3 C27 C26 119.0(2)
C25 Fe3 C27 C26 37.48(15)
C22 Fe3 C27 C26 -162.24(14)
C24 Fe3 C27 C26 -77.70(16)
C29 Fe3 C27 C26 81.37(15)
C21 Fe3 C27 C26 163.2(2)
C20 Fe3 C27 C26 -43.7(3)
C26 C27 C28 C29 0.0(2)
Fe3 C27 C28 C29 59.64(16)
C26 C27 C28 Fe3 -59.66(15)
C23 Fe3 C28 C27 -77.72(16)
C25 Fe3 C28 C27 81.67(15)
C22 Fe3 C28 C27 -119.62(14)
C24 Fe3 C28 C27 -44.5(3)
C26 Fe3 C28 C27 38.08(14)
C29 Fe3 C28 C27 119.5(2)
C21 Fe3 C28 C27 -161.94(13)
C20 Fe3 C28 C27 164.6(2)
C23 Fe3 C28 C29 162.81(14)
C25 Fe3 C28 C29 -37.80(14)
C27 Fe3 C28 C29 -119.5(2)
C22 Fe3 C28 C29 120.91(14)
C24 Fe3 C28 C29 -163.9(2)
C26 Fe3 C28 C29 -81.39(15)
C21 Fe3 C28 C29 78.59(16)
C20 Fe3 C28 C29 45.1(3)
C26 C25 C29 C28 0.9(3)
Fe3 C25 C29 C28 -58.90(16)
C26 C25 C29 Fe3 59.77(16)
C27 C28 C29 C25 -0.5(3)
Fe3 C28 C29 C25 58.91(16)
C27 C28 C29 Fe3 -59.44(16)
C23 Fe3 C29 C25 -164.4(2)
C28 Fe3 C29 C25 -119.1(2)
C27 Fe3 C29 C25 -81.59(15)
C22 Fe3 C29 C25 163.17(13)
C24 Fe3 C29 C25 46.4(3)
C26 Fe3 C29 C25 -37.34(14)
C21 Fe3 C29 C25 121.41(14)
C20 Fe3 C29 C25 79.36(16)
C23 Fe3 C29 C28 -45.3(3)
C25 Fe3 C29 C28 119.1(2)
C27 Fe3 C29 C28 37.47(14)
C22 Fe3 C29 C28 -77.78(16)
C24 Fe3 C29 C28 165.5(2)
C26 Fe3 C29 C28 81.72(15)
C21 Fe3 C29 C28 -119.53(14)
C20 Fe3 C29 C28 -161.58(13)
C5 C6 C30 C31 16.5(3)
C7 C6 C30 C31 -153.4(2)
Fe1 C6 C30 C31 111.8(2)
C5 C6 C30 C34 -175.1(2)
C7 C6 C30 C34 15.0(3)
Fe1 C6 C30 C34 -79.9(3)
C5 C6 C30 Fe4 -79.8(3)
C7 C6 C30 Fe4 110.3(2)
Fe1 C6 C30 Fe4 15.4(3)
C33 Fe4 C30 C31 81.87(14)
C32 Fe4 C30 C31 38.00(13)
C34 Fe4 C30 C31 119.51(18)
C38 Fe4 C30 C31 -162.24(13)
C37 Fe4 C30 C31 -119.16(13)
C39 Fe4 C30 C31 158.6(2)
C35 Fe4 C30 C31 -36.7(3)
C36 Fe4 C30 C31 -75.97(15)
C33 Fe4 C30 C34 -37.64(14)
C32 Fe4 C30 C34 -81.51(14)
C38 Fe4 C30 C34 78.25(16)
C37 Fe4 C30 C34 121.33(14)
C31 Fe4 C30 C34 -119.51(18)
C39 Fe4 C30 C34 39.0(3)
C35 Fe4 C30 C34 -156.2(2)
C36 Fe4 C30 C34 164.52(14)
C33 Fe4 C30 C6 -157.3(2)
C32 Fe4 C30 C6 158.8(2)
C34 Fe4 C30 C6 -119.7(3)
C38 Fe4 C30 C6 -41.4(2)
C37 Fe4 C30 C6 1.7(2)
C31 Fe4 C30 C6 120.8(3)
C39 Fe4 C30 C6 -80.6(3)
C35 Fe4 C30 C6 84.1(4)
C36 Fe4 C30 C6 44.8(3)
C34 C30 C31 C32 -1.6(2)
C6 C30 C31 C32 168.54(19)
Fe4 C30 C31 C32 -59.50(14)
C34 C30 C31 Fe4 57.90(14)
C6 C30 C31 Fe4 -132.0(2)
C33 Fe4 C31 C32 37.59(13)
C34 Fe4 C31 C32 81.23(14)
C38 Fe4 C31 C32 167.1(2)
C37 Fe4 C31 C32 -159.32(13)
C39 Fe4 C31 C32 -40.8(3)
C35 Fe4 C31 C32 -75.03(16)
C36 Fe4 C31 C32 -117.44(14)
C30 Fe4 C31 C32 118.88(18)
C33 Fe4 C31 C30 -81.28(13)
C32 Fe4 C31 C30 -118.88(18)
C34 Fe4 C31 C30 -37.65(12)
C38 Fe4 C31 C30 48.2(3)
C37 Fe4 C31 C30 81.80(14)
C39 Fe4 C31 C30 -159.6(2)
C35 Fe4 C31 C30 166.09(12)
C36 Fe4 C31 C30 123.68(13)
C30 C31 C32 C33 1.1(2)
Fe4 C31 C32 C33 -59.16(15)
C30 C31 C32 Fe4 60.30(15)
C34 Fe4 C32 C33 37.37(12)
C38 Fe4 C32 C33 -49.1(3)
C37 Fe4 C32 C33 172.7(2)
C31 Fe4 C32 C33 119.32(18)
C39 Fe4 C32 C33 -77.40(15)
C35 Fe4 C32 C33 -118.44(13)
C36 Fe4 C32 C33 -159.37(13)
C30 Fe4 C32 C33 81.43(13)
C33 Fe4 C32 C31 -119.32(18)
C34 Fe4 C32 C31 -81.95(13)
C38 Fe4 C32 C31 -168.4(2)
C37 Fe4 C32 C31 53.4(3)
C39 Fe4 C32 C31 163.27(13)
C35 Fe4 C32 C31 122.24(13)
C36 Fe4 C32 C31 81.31(15)
C30 Fe4 C32 C31 -37.89(12)
C31 C32 C33 C34 -0.2(3)
Fe4 C32 C33 C34 -59.61(16)
C31 C32 C33 Fe4 59.38(15)
C32 Fe4 C33 C34 119.64(18)
C38 Fe4 C33 C34 -80.09(15)
C37 Fe4 C33 C34 -52.5(3)
C31 Fe4 C33 C34 81.87(14)
C39 Fe4 C33 C34 -120.75(14)
C35 Fe4 C33 C34 -162.21(13)
C36 Fe4 C33 C34 168.1(2)
C30 Fe4 C33 C34 37.95(13)
C34 Fe4 C33 C32 -119.64(18)
C38 Fe4 C33 C32 160.27(13)
C37 Fe4 C33 C32 -172.1(2)
C31 Fe4 C33 C32 -37.77(12)
C39 Fe4 C33 C32 119.61(13)
C35 Fe4 C33 C32 78.15(15)
C36 Fe4 C33 C32 48.4(3)
C30 Fe4 C33 C32 -81.70(13)
C32 C33 C34 C30 -0.8(2)
Fe4 C33 C34 C30 -60.24(15)
C32 C33 C34 Fe4 59.47(15)
C31 C30 C34 C33 1.5(2)
C6 C30 C34 C33 -168.8(2)
Fe4 C30 C34 C33 59.45(15)
C31 C30 C34 Fe4 -57.99(14)
C6 C30 C34 Fe4 131.8(2)
C32 Fe4 C34 C33 -37.50(13)
C38 Fe4 C34 C33 119.24(14)
C37 Fe4 C34 C33 160.84(13)
C31 Fe4 C34 C33 -81.53(15)
C39 Fe4 C34 C33 76.36(16)
C35 Fe4 C34 C33 41.0(3)
C36 Fe4 C34 C33 -164.3(3)
C30 Fe4 C34 C33 -119.07(19)
C33 Fe4 C34 C30 119.07(19)
C32 Fe4 C34 C30 81.57(14)
C38 Fe4 C34 C30 -121.69(13)
C37 Fe4 C34 C30 -80.09(15)
C31 Fe4 C34 C30 37.54(13)
C39 Fe4 C34 C30 -164.58(13)
C35 Fe4 C34 C30 160.1(2)
C36 Fe4 C34 C30 -45.2(4)
C33 Fe4 C35 C39 78.66(16)
C32 Fe4 C35 C39 120.00(14)
C34 Fe4 C35 C39 49.2(3)
C38 Fe4 C35 C39 -37.81(13)
C37 Fe4 C35 C39 -81.42(15)
C31 Fe4 C35 C39 160.89(13)
C36 Fe4 C35 C39 -119.2(2)
C30 Fe4 C35 C39 -171.6(2)
C33 Fe4 C35 C36 -162.16(14)
C32 Fe4 C35 C36 -120.82(14)
C34 Fe4 C35 C36 168.4(2)
C38 Fe4 C35 C36 81.36(15)
C37 Fe4 C35 C36 37.76(14)
C31 Fe4 C35 C36 -79.93(16)
C39 Fe4 C35 C36 119.2(2)
C30 Fe4 C35 C36 -52.5(3)
C39 C35 C36 C37 0.0(2)
Fe4 C35 C36 C37 -59.28(15)
C39 C35 C36 Fe4 59.30(15)
C33 Fe4 C36 C37 160.4(2)
C32 Fe4 C36 C37 -164.82(12)
C34 Fe4 C36 C37 -45.6(3)
C38 Fe4 C36 C37 37.45(13)
C31 Fe4 C36 C37 -121.99(13)
C39 Fe4 C36 C37 81.35(14)
C35 Fe4 C36 C37 119.05(19)
C30 Fe4 C36 C37 -80.26(15)
C33 Fe4 C36 C35 41.3(3)
C32 Fe4 C36 C35 76.13(16)
C34 Fe4 C36 C35 -164.6(3)
C38 Fe4 C36 C35 -81.60(15)
C37 Fe4 C36 C35 -119.05(19)
C31 Fe4 C36 C35 118.96(14)
C39 Fe4 C36 C35 -37.70(14)
C30 Fe4 C36 C35 160.69(14)
C35 C36 C37 C38 -0.1(2)
Fe4 C36 C37 C38 -59.45(15)
C35 C36 C37 Fe4 59.38(15)
C33 Fe4 C37 C38 -37.0(3)
C32 Fe4 C37 C38 157.3(2)
C34 Fe4 C37 C38 -76.29(15)
C31 Fe4 C37 C38 -163.28(13)
C39 Fe4 C37 C38 37.69(13)
C35 Fe4 C37 C38 81.56(14)
C36 Fe4 C37 C38 119.37(18)
C30 Fe4 C37 C38 -119.72(13)
C33 Fe4 C37 C36 -156.3(2)
C32 Fe4 C37 C36 37.9(3)
C34 Fe4 C37 C36 164.34(12)
C38 Fe4 C37 C36 -119.37(18)
C31 Fe4 C37 C36 77.35(15)
C39 Fe4 C37 C36 -81.68(14)
C35 Fe4 C37 C36 -37.80(13)
C30 Fe4 C37 C36 120.91(13)
C36 C37 C38 C39 0.1(2)
Fe4 C37 C38 C39 -59.43(16)
C36 C37 C38 Fe4 59.54(15)
C33 Fe4 C38 C37 166.06(13)
C32 Fe4 C38 C37 -158.0(2)
C34 Fe4 C38 C37 123.60(13)
C31 Fe4 C38 C37 44.9(3)
C39 Fe4 C38 C37 -119.35(19)
C35 Fe4 C38 C37 -81.57(14)
C36 Fe4 C38 C37 -37.65(13)
C30 Fe4 C38 C37 81.10(15)
C33 Fe4 C38 C39 -74.59(16)
C32 Fe4 C38 C39 -38.7(3)
C34 Fe4 C38 C39 -117.05(14)
C37 Fe4 C38 C39 119.35(19)
C31 Fe4 C38 C39 164.2(2)
C35 Fe4 C38 C39 37.78(13)
C36 Fe4 C38 C39 81.70(14)
C30 Fe4 C38 C39 -159.55(13)
C37 C38 C39 C35 -0.1(2)
Fe4 C38 C39 C35 -59.58(15)
C37 C38 C39 Fe4 59.49(15)
C36 C35 C39 C38 0.0(2)
Fe4 C35 C39 C38 59.44(15)
C36 C35 C39 Fe4 -59.39(15)
C33 Fe4 C39 C38 122.89(14)
C32 Fe4 C39 C38 164.17(13)
C34 Fe4 C39 C38 81.98(16)
C37 Fe4 C39 C38 -37.45(13)
C31 Fe4 C39 C38 -166.0(2)
C35 Fe4 C39 C38 -119.03(19)
C36 Fe4 C39 C38 -81.30(15)
C30 Fe4 C39 C38 53.1(3)
C33 Fe4 C39 C35 -118.08(14)
C32 Fe4 C39 C35 -76.81(16)
C34 Fe4 C39 C35 -158.99(14)
C38 Fe4 C39 C35 119.03(19)
C37 Fe4 C39 C35 81.58(14)
C31 Fe4 C39 C35 -47.0(3)
C36 Fe4 C39 C35 37.73(14)
C30 Fe4 C39 C35 172.1(2)
